data_7719182
loop_
_publ_author_name
'Rahman, Salina'
'Ghosh, Kowsik'
'Ovchinnikov, Alexander'
'Nandakumar, Anirudh'
'Chan, Candace K.'
'Bobev, Svilen'

_publ_section_title
;
 On the structure of heptalithium distannide: Li<sub>7</sub>Sn<sub>2</sub>
 or Li<sub>7-<i>x</i></sub>Sn<sub>2</sub> (0.3 &lt; <i>x</i> &lt; 0.5).
;
_journal_issue 34
_journal_name_full 'Dalton transactions (Cambridge, England : 2003)'
_journal_page_first 12859
_journal_page_last 12867
_journal_paper_doi 10.1039/d5dt01022e
_journal_volume 54
_journal_year 2025
_chemical_formula_sum 'Ge2 Li6.5'
_chemical_formula_weight 190.29
_space_group_IT_number 65
_space_group_name_Hall '-C 2 2'
_space_group_name_H-M_alt 'C m m m'
_symmetry_cell_setting orthorhombic
_symmetry_space_group_name_H-M 'C m m m'
_atom_sites_solution_primary direct
_atom_sites_solution_secondary difmap
_audit_creation_method SHELXL-97
_audit_update_record
;
2025-04-16 deposited with the CCDC.	2025-07-23 downloaded from the CCDC.
;
_cell_angle_alpha 90.00
_cell_angle_beta 90.00
_cell_angle_gamma 90.00
_cell_formula_units_Z 4
_cell_length_a 9.2244(6)
_cell_length_b 13.1422(9)
_cell_length_c 4.4897(3)
_cell_measurement_reflns_used 1470
_cell_measurement_temperature 200(2)
_cell_measurement_theta_max 30.47
_cell_measurement_theta_min 2.70
_cell_volume 544.28(6)
_computing_cell_refinement 'Bruker SAINT'
_computing_data_collection 'Bruker APEX2'
_computing_data_reduction 'Bruker SAINT'
_computing_molecular_graphics 'Bruker SHELXTL'
_computing_publication_material 'Bruker SHELXTL'
_computing_structure_refinement 'SHELXL-97 (Sheldrick, 1997)'
_computing_structure_solution 'SHELXS-97 (Sheldrick, 1990)'
_diffrn_ambient_temperature 200(2)
_diffrn_measured_fraction_theta_full 1.000
_diffrn_measured_fraction_theta_max 1.000
_diffrn_measurement_device_type 'Bruker APEX-II CCD'
_diffrn_measurement_method '\f and \w scans'
_diffrn_radiation_monochromator graphite
_diffrn_radiation_source 'fine-focus sealed tube'
_diffrn_radiation_type MoK\a
_diffrn_radiation_wavelength 0.71073
_diffrn_reflns_av_R_equivalents 0.0267
_diffrn_reflns_av_sigmaI/netI 0.0211
_diffrn_reflns_limit_h_max 13
_diffrn_reflns_limit_h_min -12
_diffrn_reflns_limit_k_max 16
_diffrn_reflns_limit_k_min -18
_diffrn_reflns_limit_l_max 6
_diffrn_reflns_limit_l_min -5
_diffrn_reflns_number 2991
_diffrn_reflns_theta_full 30.53
_diffrn_reflns_theta_max 30.53
_diffrn_reflns_theta_min 2.70
_diffrn_standards_number 0
_exptl_absorpt_coefficient_mu 10.858
_exptl_absorpt_correction_T_max 0.4771
_exptl_absorpt_correction_T_min 0.4098
_exptl_absorpt_correction_type multi-scan
_exptl_absorpt_process_details SADABS
_exptl_crystal_colour black
_exptl_crystal_density_diffrn 2.322
_exptl_crystal_density_method 'not measured'
_exptl_crystal_description irregular
_exptl_crystal_F_000 334
_exptl_crystal_size_max 0.10
_exptl_crystal_size_mid 0.09
_exptl_crystal_size_min 0.08
_refine_diff_density_max 1.626
_refine_diff_density_min -0.791
_refine_diff_density_rms 0.148
_refine_ls_extinction_coef 0.0023(5)
_refine_ls_extinction_expression Fc^*^=kFc[1+0.001xFc^2^\l^3^/sin(2\q)]^-1/4^
_refine_ls_extinction_method SHELXL
_refine_ls_goodness_of_fit_ref 1.096
_refine_ls_matrix_type full
_refine_ls_number_parameters 21
_refine_ls_number_reflns 513
_refine_ls_number_restraints 0
_refine_ls_restrained_S_all 1.096
_refine_ls_R_factor_all 0.0319
_refine_ls_R_factor_gt 0.0254
_refine_ls_shift/su_max 0.000
_refine_ls_shift/su_mean 0.000
_refine_ls_structure_factor_coef Fsqd
_refine_ls_weighting_details 'calc w=1/[\s^2^(Fo^2^)+(0.0137P)^2^+4.1119P] where P=(Fo^2^+2Fc^2^)/3'
_refine_ls_weighting_scheme calc
_refine_ls_wR_factor_gt 0.0502
_refine_ls_wR_factor_ref 0.0529
_reflns_number_gt 448
_reflns_number_total 513
_reflns_threshold_expression >2sigma(I)
_cod_data_source_file d5dt01022e2.cif
_cod_data_source_block final_CCDC5
_cod_depositor_comments
;
The following automatic conversions were performed:

data item '_symmetry_cell_setting' value 'Orthorhombic' was changed
to 'orthorhombic' in accordance with the
/home/data/users/saulius/crontab/automatic-downloads/rss-feeds/RSC/lib/dictionaries/cif_core.dic
dictionary named 'cif_core.dic' version 2.4.2 last updated on
2011-04-26.

Automatic conversion script
Id: cif_fix_values 8170 2020-07-09 18:12:32Z antanas 

 Adding full bibliography for 7719177--7719189.cif.
;
_cod_original_sg_symbol_H-M Cmmm
_cod_original_formula_sum 'Ge2 Li6.50'
_cod_database_code 7719182

loop_
_symmetry_equiv_pos_as_xyz
'x, y, z'
'-x, -y, z'
'-x, y, -z'
'x, -y, -z'
'x+1/2, y+1/2, z'
'-x+1/2, -y+1/2, z'
'-x+1/2, y+1/2, -z'
'x+1/2, -y+1/2, -z'
'-x, -y, -z'
'x, y, -z'
'x, -y, z'
'-x, y, z'
'-x+1/2, -y+1/2, -z'
'x+1/2, y+1/2, -z'
'x+1/2, -y+1/2, z'
'-x+1/2, y+1/2, z'

loop_
_atom_site_label
_atom_site_type_symbol
_atom_site_fract_x
_atom_site_fract_y
_atom_site_fract_z
_atom_site_U_iso_or_equiv
_atom_site_adp_type
_atom_site_occupancy
_atom_site_symmetry_multiplicity
_atom_site_calc_flag
_atom_site_refinement_flags
_atom_site_disorder_assembly
_atom_site_disorder_group
Ge1 Ge 0.35867(6) 0.0000 0.0000 0.00980(17) Uani 1 4 d S . .
Ge2 Ge 0.0000 0.18603(4) 0.5000 0.00889(17) Uani 1 4 d S . .
Li1 Li 0.3142(12) 0.1580(8) 0.5000 0.041(2) Uiso 1 2 d S . .
Li2 Li 0.1437(11) 0.1401(8) 0.0000 0.044(2) Uiso 1 2 d S . .
Li3 Li 0.1434(16) 0.0000 0.5000 0.041(3) Uiso 1 4 d S . .
Li4 Li 0.0000 0.3190(8) 0.0000 0.021(2) Uiso 1 4 d S . .
Li5 Li 0.5000 0.0000 0.5000 0.060(6) Uiso 1 8 d S . .

loop_
_atom_site_aniso_label
_atom_site_aniso_U_11
_atom_site_aniso_U_22
_atom_site_aniso_U_33
_atom_site_aniso_U_23
_atom_site_aniso_U_13
_atom_site_aniso_U_12
Ge1 0.0080(3) 0.0103(3) 0.0111(3) 0.000 0.000 0.000
Ge2 0.0096(3) 0.0094(3) 0.0076(2) 0.000 0.000 0.000

loop_
_atom_type_symbol
_atom_type_description
_atom_type_scat_dispersion_real
_atom_type_scat_dispersion_imag
_atom_type_scat_source
Li Li -0.0003 0.0001 'International Tables Vol C Tables 4.2.6.8 and 6.1.1.4'
Ge Ge 0.1547 1.8001 'International Tables Vol C Tables 4.2.6.8 and 6.1.1.4'

loop_
_geom_angle_atom_site_label_1
_geom_angle_atom_site_label_2
_geom_angle_atom_site_label_3
_geom_angle
_geom_angle_site_symmetry_1
_geom_angle_site_symmetry_3
_geom_angle_publ_flag
Li5 Ge1 Li5 119.71(2) . 1_554 ?
Li5 Ge1 Ge1 59.855(10) . 9_655 ?
Li5 Ge1 Ge1 59.855(10) 1_554 9_655 ?
Li5 Ge1 Li2 111.60(8) . 11 ?
Li5 Ge1 Li2 111.60(8) 1_554 11 ?
Ge1 Ge1 Li2 137.1(2) 9_655 11 ?
Li5 Ge1 Li2 111.60(8) . . ?
Li5 Ge1 Li2 111.60(8) 1_554 . ?
Ge1 Ge1 Li2 137.1(2) 9_655 . ?
Li2 Ge1 Li2 85.7(5) 11 . ?
Li5 Ge1 Li4 76.04(5) . 13 ?
Li5 Ge1 Li4 76.04(5) 1_554 13 ?
Ge1 Ge1 Li4 61.28(11) 9_655 13 ?
Li2 Ge1 Li4 161.6(3) 11 13 ?
Li2 Ge1 Li4 75.8(2) . 13 ?
Li5 Ge1 Li4 76.04(5) . 5_545 ?
Li5 Ge1 Li4 76.04(5) 1_554 5_545 ?
Ge1 Ge1 Li4 61.28(11) 9_655 5_545 ?
Li2 Ge1 Li4 75.8(2) 11 5_545 ?
Li2 Ge1 Li4 161.6(3) . 5_545 ?
Li4 Ge1 Li4 122.6(2) 13 5_545 ?
Li5 Ge1 Li3 71.6(2) . . ?
Li5 Ge1 Li3 168.7(2) 1_554 . ?
Ge1 Ge1 Li3 131.5(2) 9_655 . ?
Li2 Ge1 Li3 60.95(18) 11 . ?
Li2 Ge1 Li3 60.95(18) . . ?
Li4 Ge1 Li3 108.56(10) 13 . ?
Li4 Ge1 Li3 108.56(10) 5_545 . ?
Li5 Ge1 Li3 168.7(2) . 1_554 ?
Li5 Ge1 Li3 71.6(2) 1_554 1_554 ?
Ge1 Ge1 Li3 131.5(2) 9_655 1_554 ?
Li2 Ge1 Li3 60.95(18) 11 1_554 ?
Li2 Ge1 Li3 60.95(18) . 1_554 ?
Li4 Ge1 Li3 108.56(10) 13 1_554 ?
Li4 Ge1 Li3 108.56(10) 5_545 1_554 ?
Li3 Ge1 Li3 97.0(4) . 1_554 ?
Li5 Ge1 Li1 55.78(17) . . ?
Li5 Ge1 Li1 134.10(17) 1_554 . ?
Ge1 Ge1 Li1 97.6(2) 9_655 . ?
Li2 Ge1 Li1 111.1(2) 11 . ?
Li2 Ge1 Li1 56.3(2) . . ?
Li4 Ge1 Li1 58.24(18) 13 . ?
Li4 Ge1 Li1 130.85(16) 5_545 . ?
Li3 Ge1 Li1 50.7(2) . . ?
Li3 Ge1 Li1 117.2(2) 1_554 . ?
Li5 Ge1 Li1 134.10(17) . 11_554 ?
Li5 Ge1 Li1 55.78(17) 1_554 11_554 ?
Ge1 Ge1 Li1 97.6(2) 9_655 11_554 ?
Li2 Ge1 Li1 56.3(2) 11 11_554 ?
Li2 Ge1 Li1 111.1(2) . 11_554 ?
Li4 Ge1 Li1 130.85(16) 13 11_554 ?
Li4 Ge1 Li1 58.24(18) 5_545 11_554 ?
Li3 Ge1 Li1 117.2(2) . 11_554 ?
Li3 Ge1 Li1 50.7(2) 1_554 11_554 ?
Li1 Ge1 Li1 164.7(4) . 11_554 ?
Li5 Ge1 Li1 134.10(17) . 1_554 ?
Li5 Ge1 Li1 55.78(17) 1_554 1_554 ?
Ge1 Ge1 Li1 97.6(2) 9_655 1_554 ?
Li2 Ge1 Li1 111.1(2) 11 1_554 ?
Li2 Ge1 Li1 56.3(2) . 1_554 ?
Li4 Ge1 Li1 58.24(18) 13 1_554 ?
Li4 Ge1 Li1 130.85(16) 5_545 1_554 ?
Li3 Ge1 Li1 117.2(2) . 1_554 ?
Li3 Ge1 Li1 50.7(2) 1_554 1_554 ?
Li1 Ge1 Li1 93.4(3) . 1_554 ?
Li1 Ge1 Li1 84.6(3) 11_554 1_554 ?
Li1 Ge2 Li1 79.8(5) 13_556 15_455 ?
Li1 Ge2 Li2 81.7(3) 13_556 . ?
Li1 Ge2 Li2 119.4(2) 15_455 . ?
Li1 Ge2 Li2 119.4(2) 13_556 3 ?
Li1 Ge2 Li2 81.7(3) 15_455 3 ?
Li2 Ge2 Li2 59.4(4) . 3 ?
Li1 Ge2 Li2 81.7(3) 13_556 1_556 ?
Li1 Ge2 Li2 119.4(2) 15_455 1_556 ?
Li2 Ge2 Li2 114.0(4) . 1_556 ?
Li2 Ge2 Li2 153.9(5) 3 1_556 ?
Li1 Ge2 Li2 119.4(2) 13_556 3_556 ?
Li1 Ge2 Li2 81.7(3) 15_455 3_556 ?
Li2 Ge2 Li2 153.9(5) . 3_556 ?
Li2 Ge2 Li2 114.0(4) 3 3_556 ?
Li2 Ge2 Li2 59.4(4) 1_556 3_556 ?
Li1 Ge2 Li3 168.5(4) 13_556 9_556 ?
Li1 Ge2 Li3 111.7(4) 15_455 9_556 ?
Li2 Ge2 Li3 92.1(3) . 9_556 ?
Li2 Ge2 Li3 64.3(2) 3 9_556 ?
Li2 Ge2 Li3 92.1(3) 1_556 9_556 ?
Li2 Ge2 Li3 64.3(2) 3_556 9_556 ?
Li1 Ge2 Li3 111.7(4) 13_556 . ?
Li1 Ge2 Li3 168.5(4) 15_455 . ?
Li2 Ge2 Li3 64.3(2) . . ?
Li2 Ge2 Li3 92.1(3) 3 . ?
Li2 Ge2 Li3 64.3(2) 1_556 . ?
Li2 Ge2 Li3 92.1(3) 3_556 . ?
Li3 Ge2 Li3 56.8(5) 9_556 . ?
Li1 Ge2 Li4 61.89(15) 13_556 1_556 ?
Li1 Ge2 Li4 61.89(15) 15_455 1_556 ?
Li2 Ge2 Li4 143.2(2) . 1_556 ?
Li2 Ge2 Li4 143.2(2) 3 1_556 ?
Li2 Ge2 Li4 58.4(3) 1_556 1_556 ?
Li2 Ge2 Li4 58.4(3) 3_556 1_556 ?
Li3 Ge2 Li4 122.69(17) 9_556 1_556 ?
Li3 Ge2 Li4 122.69(17) . 1_556 ?
Li1 Ge2 Li4 61.89(15) 13_556 . ?
Li1 Ge2 Li4 61.89(15) 15_455 . ?
Li2 Ge2 Li4 58.4(3) . . ?
Li2 Ge2 Li4 58.4(3) 3 . ?
Li2 Ge2 Li4 143.2(2) 1_556 . ?
Li2 Ge2 Li4 143.2(2) 3_556 . ?
Li3 Ge2 Li4 122.69(17) 9_556 . ?
Li3 Ge2 Li4 122.69(17) . . ?
Li4 Ge2 Li4 104.2(3) 1_556 . ?
Li1 Ge2 Li1 137.1(2) 13_556 3_556 ?
Li1 Ge2 Li1 57.3(4) 15_455 3_556 ?
Li2 Ge2 Li1 117.6(2) . 3_556 ?
Li2 Ge2 Li1 58.68(19) 3 3_556 ?
Li2 Ge2 Li1 117.6(2) 1_556 3_556 ?
Li2 Ge2 Li1 58.68(19) 3_556 3_556 ?
Li3 Ge2 Li1 54.3(3) 9_556 3_556 ?
Li3 Ge2 Li1 111.2(3) . 3_556 ?
Li4 Ge2 Li1 94.44(13) 1_556 3_556 ?
Li4 Ge2 Li1 94.44(13) . 3_556 ?
Li1 Ge2 Li1 57.3(4) 13_556 . ?
Li1 Ge2 Li1 137.1(2) 15_455 . ?
Li2 Ge2 Li1 58.68(19) . . ?
Li2 Ge2 Li1 117.6(2) 3 . ?
Li2 Ge2 Li1 58.68(19) 1_556 . ?
Li2 Ge2 Li1 117.6(2) 3_556 . ?
Li3 Ge2 Li1 111.2(3) 9_556 . ?
Li3 Ge2 Li1 54.3(3) . . ?
Li4 Ge2 Li1 94.44(13) 1_556 . ?
Li4 Ge2 Li1 94.44(13) . . ?
Li1 Ge2 Li1 165.5(4) 3_556 . ?
Li3 Li1 Ge2 177.3(5) . 13_556 ?
Li3 Li1 Li1 116.7(7) . 13_556 ?
Ge2 Li1 Li1 66.0(4) 13_556 13_556 ?
Li3 Li1 Li5 76.7(4) . . ?
Ge2 Li1 Li5 100.6(4) 13_556 . ?
Li1 Li1 Li5 166.6(7) 13_556 . ?
Li3 Li1 Li2 65.6(3) . . ?
Ge2 Li1 Li2 115.6(3) 13_556 . ?
Li1 Li1 Li2 80.0(4) 13_556 . ?
Li5 Li1 Li2 107.3(3) . . ?
Li3 Li1 Li2 65.6(3) . 1_556 ?
Ge2 Li1 Li2 115.6(3) 13_556 1_556 ?
Li1 Li1 Li2 80.0(4) 13_556 1_556 ?
Li5 Li1 Li2 107.3(3) . 1_556 ?
Li2 Li1 Li2 109.4(5) . 1_556 ?
Li3 Li1 Li4 116.7(3) . 13_556 ?
Ge2 Li1 Li4 62.0(3) 13_556 13_556 ?
Li1 Li1 Li4 99.8(4) 13_556 13_556 ?
Li5 Li1 Li4 72.4(3) . 13_556 ?
Li2 Li1 Li4 177.4(4) . 13_556 ?
Li2 Li1 Li4 73.09(18) 1_556 13_556 ?
Li3 Li1 Li4 116.7(3) . 13 ?
Ge2 Li1 Li4 62.0(3) 13_556 13 ?
Li1 Li1 Li4 99.8(4) 13_556 13 ?
Li5 Li1 Li4 72.4(3) . 13 ?
Li2 Li1 Li4 73.09(18) . 13 ?
Li2 Li1 Li4 177.4(4) 1_556 13 ?
Li4 Li1 Li4 104.4(3) 13_556 13 ?
Li3 Li1 Ge2 60.1(3) . . ?
Ge2 Li1 Ge2 122.7(4) 13_556 . ?
Li1 Li1 Ge2 56.7(4) 13_556 . ?
Li5 Li1 Ge2 136.8(4) . . ?
Li2 Li1 Ge2 56.2(3) . . ?
Li2 Li1 Ge2 56.2(3) 1_556 . ?
Li4 Li1 Ge2 125.8(2) 13_556 . ?
Li4 Li1 Ge2 125.8(2) 13 . ?
Li3 Li1 Ge1 62.9(2) . . ?
Ge2 Li1 Ge1 115.5(3) 13_556 . ?
Li1 Li1 Ge1 131.5(2) 13_556 . ?
Li5 Li1 Ge1 52.86(16) . . ?
Li2 Li1 Ge1 54.9(2) . . ?
Li2 Li1 Ge1 127.7(4) 1_556 . ?
Li4 Li1 Ge1 124.5(4) 13_556 . ?
Li4 Li1 Ge1 54.3(2) 13 . ?
Ge2 Li1 Ge1 102.5(3) . . ?
Li3 Li1 Ge1 62.9(2) . 1_556 ?
Ge2 Li1 Ge1 115.5(3) 13_556 1_556 ?
Li1 Li1 Ge1 131.5(2) 13_556 1_556 ?
Li5 Li1 Ge1 52.86(16) . 1_556 ?
Li2 Li1 Ge1 127.7(4) . 1_556 ?
Li2 Li1 Ge1 54.9(2) 1_556 1_556 ?
Li4 Li1 Ge1 54.3(2) 13_556 1_556 ?
Li4 Li1 Ge1 124.5(4) 13 1_556 ?
Ge2 Li1 Ge1 102.5(3) . 1_556 ?
Ge1 Li1 Ge1 93.4(3) . 1_556 ?
Li3 Li1 Li1 127.2(3) . 3_656 ?
Ge2 Li1 Li1 50.1(2) 13_556 3_656 ?
Li1 Li1 Li1 116.1(5) 13_556 3_656 ?
Li5 Li1 Li1 50.5(2) . 3_656 ?
Li2 Li1 Li1 124.9(3) . 3_656 ?
Li2 Li1 Li1 124.9(3) 1_556 3_656 ?
Li4 Li1 Li1 52.89(18) 13_556 3_656 ?
Li4 Li1 Li1 52.89(18) 13 3_656 ?
Ge2 Li1 Li1 172.8(2) . 3_656 ?
Ge1 Li1 Li1 82.4(2) . 3_656 ?
Ge1 Li1 Li1 82.4(2) 1_556 3_656 ?
Li2 Li2 Ge2 60.31(19) 3 . ?
Li2 Li2 Ge2 60.31(19) 3 1_554 ?
Ge2 Li2 Ge2 114.0(4) . 1_554 ?
Li2 Li2 Li4 60.6(2) 3 . ?
Ge2 Li2 Li4 63.9(2) . . ?
Ge2 Li2 Li4 63.9(2) 1_554 . ?
Li2 Li2 Ge1 137.1(2) 3 . ?
Ge2 Li2 Ge1 121.1(2) . . ?
Ge2 Li2 Ge1 121.1(2) 1_554 . ?
Li4 Li2 Ge1 162.3(5) . . ?
Li2 Li2 Li1 124.9(3) 3 . ?
Ge2 Li2 Li1 65.1(2) . . ?
Ge2 Li2 Li1 161.5(5) 1_554 . ?
Li4 Li2 Li1 101.9(4) . . ?
Ge1 Li2 Li1 68.9(3) . . ?
Li2 Li2 Li1 124.9(3) 3 1_554 ?
Ge2 Li2 Li1 161.5(5) . 1_554 ?
Ge2 Li2 Li1 65.1(2) 1_554 1_554 ?
Li4 Li2 Li1 101.9(4) . 1_554 ?
Ge1 Li2 Li1 68.9(3) . 1_554 ?
Li1 Li2 Li1 109.4(5) . 1_554 ?
Li2 Li2 Li3 89.9(4) 3 1_554 ?
Ge2 Li2 Li3 142.3(5) . 1_554 ?
Ge2 Li2 Li3 59.61(18) 1_554 1_554 ?
Li4 Li2 Li3 123.5(3) . 1_554 ?
Ge1 Li2 Li3 64.5(3) . 1_554 ?
Li1 Li2 Li3 133.3(5) . 1_554 ?
Li1 Li2 Li3 54.8(3) 1_554 1_554 ?
Li2 Li2 Li3 90.0(4) 3 . ?
Ge2 Li2 Li3 59.61(18) . . ?
Ge2 Li2 Li3 142.3(5) 1_554 . ?
Li4 Li2 Li3 123.5(3) . . ?
Ge1 Li2 Li3 64.5(3) . . ?
Li1 Li2 Li3 54.8(3) . . ?
Li1 Li2 Li3 133.3(5) 1_554 . ?
Li3 Li2 Li3 101.3(3) 1_554 . ?
Li2 Li2 Li4 170.7(3) 3 13 ?
Ge2 Li2 Li4 116.9(2) . 13 ?
Ge2 Li2 Li4 116.9(2) 1_554 13 ?
Li4 Li2 Li4 110.1(4) . 13 ?
Ge1 Li2 Li4 52.2(3) . 13 ?
Li1 Li2 Li4 54.7(3) . 13 ?
Li1 Li2 Li4 54.7(3) 1_554 13 ?
Li3 Li2 Li4 95.9(4) 1_554 13 ?
Li3 Li2 Li4 95.9(4) . 13 ?
Li2 Li2 Li2 124.2(3) 3 13 ?
Ge2 Li2 Li2 95.2(3) . 13 ?
Ge2 Li2 Li2 95.2(3) 1_554 13 ?
Li4 Li2 Li2 63.6(3) . 13 ?
Ge1 Li2 Li2 98.7(4) . 13 ?
Li1 Li2 Li2 66.9(3) . 13 ?
Li1 Li2 Li2 66.9(3) 1_554 13 ?
Li3 Li2 Li2 121.7(3) 1_554 13 ?
Li3 Li2 Li2 121.7(3) . 13 ?
Li4 Li2 Li2 46.5(3) 13 13 ?
Li2 Li2 Li1 96.4(2) 3 13_556 ?
Ge2 Li2 Li1 49.10(19) . 13_556 ?
Ge2 Li2 Li1 115.0(4) 1_554 13_556 ?
Li4 Li2 Li1 52.7(2) . 13_556 ?
Ge1 Li2 Li1 115.8(3) . 13_556 ?
Li1 Li2 Li1 49.3(4) . 13_556 ?
Li1 Li2 Li1 113.3(4) 1_554 13_556 ?
Li3 Li2 Li1 167.8(4) 1_554 13_556 ?
Li3 Li2 Li1 89.13(13) . 13_556 ?
Li4 Li2 Li1 76.6(3) 13 13_556 ?
Li2 Li2 Li1 46.4(2) 13 13_556 ?
Li1 Li3 Li1 105.6(7) . 11 ?
Li1 Li3 Li3 127.2(3) . 9_556 ?
Li1 Li3 Li3 127.2(3) 11 9_556 ?
Li1 Li3 Ge2 65.6(2) . . ?
Li1 Li3 Ge2 171.2(6) 11 . ?
Li3 Li3 Ge2 61.6(3) 9_556 . ?
Li1 Li3 Ge2 171.2(6) . 9_556 ?
Li1 Li3 Ge2 65.6(2) 11 9_556 ?
Li3 Li3 Ge2 61.6(3) 9_556 9_556 ?
Ge2 Li3 Ge2 123.2(5) . 9_556 ?
Li1 Li3 Li2 120.3(4) . 11 ?
Li1 Li3 Li2 59.6(2) 11 11 ?
Li3 Li3 Li2 90.0(4) 9_556 11 ?
Ge2 Li3 Li2 123.9(3) . 11 ?
Ge2 Li3 Li2 56.14(19) 9_556 11 ?
Li1 Li3 Li2 59.6(2) . 1_556 ?
Li1 Li3 Li2 120.3(4) 11 1_556 ?
Li3 Li3 Li2 90.0(3) 9_556 1_556 ?
Ge2 Li3 Li2 56.14(19) . 1_556 ?
Ge2 Li3 Li2 123.9(3) 9_556 1_556 ?
Li2 Li3 Li2 179.9(7) 11 1_556 ?
Li1 Li3 Li2 120.3(4) . 11_556 ?
Li1 Li3 Li2 59.6(2) 11 11_556 ?
Li3 Li3 Li2 90.0(3) 9_556 11_556 ?
Ge2 Li3 Li2 123.9(3) . 11_556 ?
Ge2 Li3 Li2 56.14(19) 9_556 11_556 ?
Li2 Li3 Li2 101.3(3) 11 11_556 ?
Li2 Li3 Li2 78.7(3) 1_556 11_556 ?
Li1 Li3 Li2 59.6(2) . . ?
Li1 Li3 Li2 120.3(4) 11 . ?
Li3 Li3 Li2 90.0(3) 9_556 . ?
Ge2 Li3 Li2 56.14(19) . . ?
Ge2 Li3 Li2 123.9(3) 9_556 . ?
Li2 Li3 Li2 78.7(3) 11 . ?
Li2 Li3 Li2 101.3(3) 1_556 . ?
Li2 Li3 Li2 179.9(7) 11_556 . ?
Li1 Li3 Ge1 66.4(3) . . ?
Li1 Li3 Ge1 66.4(3) 11 . ?
Li3 Li3 Ge1 131.5(2) 9_556 . ?
Ge2 Li3 Ge1 108.38(8) . . ?
Ge2 Li3 Ge1 108.38(8) 9_556 . ?
Li2 Li3 Ge1 54.6(2) 11 . ?
Li2 Li3 Ge1 125.4(4) 1_556 . ?
Li2 Li3 Ge1 125.4(4) 11_556 . ?
Li2 Li3 Ge1 54.6(2) . . ?
Li1 Li3 Ge1 66.4(3) . 1_556 ?
Li1 Li3 Ge1 66.4(3) 11 1_556 ?
Li3 Li3 Ge1 131.5(2) 9_556 1_556 ?
Ge2 Li3 Ge1 108.38(8) . 1_556 ?
Ge2 Li3 Ge1 108.38(8) 9_556 1_556 ?
Li2 Li3 Ge1 125.4(4) 11 1_556 ?
Li2 Li3 Ge1 54.6(2) 1_556 1_556 ?
Li2 Li3 Ge1 54.6(2) 11_556 1_556 ?
Li2 Li3 Ge1 125.4(4) . 1_556 ?
Ge1 Li3 Ge1 97.0(4) . 1_556 ?
Li1 Li3 Li5 52.8(3) . . ?
Li1 Li3 Li5 52.8(3) 11 . ?
Li3 Li3 Li5 180.0 9_556 . ?
Ge2 Li3 Li5 118.4(3) . . ?
Ge2 Li3 Li5 118.4(3) 9_556 . ?
Li2 Li3 Li5 90.0(3) 11 . ?
Li2 Li3 Li5 90.0(4) 1_556 . ?
Li2 Li3 Li5 90.0(3) 11_556 . ?
Li2 Li3 Li5 90.0(4) . . ?
Ge1 Li3 Li5 48.5(2) . . ?
Ge1 Li3 Li5 48.5(2) 1_556 . ?
Li2 Li4 Li2 58.8(5) . 3 ?
Li2 Li4 Ge1 121.9(2) . 13 ?
Li2 Li4 Ge1 179.3(3) 3 13 ?
Li2 Li4 Ge1 179.3(3) . 5_455 ?
Li2 Li4 Ge1 121.9(2) 3 5_455 ?
Ge1 Li4 Ge1 57.4(2) 13 5_455 ?
Li2 Li4 Li1 78.3(3) . 13_556 ?
Li2 Li4 Li1 112.9(3) 3 13_556 ?
Ge1 Li4 Li1 67.5(2) 13 13_556 ?
Ge1 Li4 Li1 101.3(3) 5_455 13_556 ?
Li2 Li4 Li1 112.9(3) . 15_454 ?
Li2 Li4 Li1 78.3(3) 3 15_454 ?
Ge1 Li4 Li1 101.3(3) 13 15_454 ?
Ge1 Li4 Li1 67.5(2) 5_455 15_454 ?
Li1 Li4 Li1 167.8(6) 13_556 15_454 ?
Li2 Li4 Li1 112.9(3) . 15_455 ?
Li2 Li4 Li1 78.3(3) 3 15_455 ?
Ge1 Li4 Li1 101.3(3) 13 15_455 ?
Ge1 Li4 Li1 67.5(2) 5_455 15_455 ?
Li1 Li4 Li1 74.2(4) 13_556 15_455 ?
Li1 Li4 Li1 104.4(3) 15_454 15_455 ?
Li2 Li4 Li1 78.3(3) . 13 ?
Li2 Li4 Li1 112.9(3) 3 13 ?
Ge1 Li4 Li1 67.5(2) 13 13 ?
Ge1 Li4 Li1 101.3(3) 5_455 13 ?
Li1 Li4 Li1 104.4(3) 13_556 13 ?
Li1 Li4 Li1 74.2(4) 15_454 13 ?
Li1 Li4 Li1 167.8(6) 15_455 13 ?
Li2 Li4 Ge2 57.66(19) . 1_554 ?
Li2 Li4 Ge2 57.66(19) 3 1_554 ?
Ge1 Li4 Ge2 122.59(10) 13 1_554 ?
Ge1 Li4 Ge2 122.59(10) 5_455 1_554 ?
Li1 Li4 Ge2 133.6(3) 13_556 1_554 ?
Li1 Li4 Ge2 56.1(2) 15_454 1_554 ?
Li1 Li4 Ge2 133.6(3) 15_455 1_554 ?
Li1 Li4 Ge2 56.1(2) 13 1_554 ?
Li2 Li4 Ge2 57.66(19) . . ?
Li2 Li4 Ge2 57.66(19) 3 . ?
Ge1 Li4 Ge2 122.59(10) 13 . ?
Ge1 Li4 Ge2 122.59(10) 5_455 . ?
Li1 Li4 Ge2 56.1(2) 13_556 . ?
Li1 Li4 Ge2 133.6(3) 15_454 . ?
Li1 Li4 Ge2 56.1(2) 15_455 . ?
Li1 Li4 Ge2 133.6(3) 13 . ?
Ge2 Li4 Ge2 104.2(3) 1_554 . ?
Li2 Li4 Li5 129.31(11) . 5_455 ?
Li2 Li4 Li5 129.32(11) 3 5_455 ?
Ge1 Li4 Li5 50.37(15) 13 5_455 ?
Ge1 Li4 Li5 50.37(15) 5_455 5_455 ?
Li1 Li4 Li5 51.7(2) 13_556 5_455 ?
Li1 Li4 Li5 117.7(3) 15_454 5_455 ?
Li1 Li4 Li5 51.7(2) 15_455 5_455 ?
Li1 Li4 Li5 117.7(3) 13 5_455 ?
Ge2 Li4 Li5 171.2(3) 1_554 5_455 ?
Ge2 Li4 Li5 84.56(4) . 5_455 ?
Li2 Li4 Li5 129.31(11) . 5_454 ?
Li2 Li4 Li5 129.32(11) 3 5_454 ?
Ge1 Li4 Li5 50.37(15) 13 5_454 ?
Ge1 Li4 Li5 50.37(15) 5_455 5_454 ?
Li1 Li4 Li5 117.7(3) 13_556 5_454 ?
Li1 Li4 Li5 51.7(2) 15_454 5_454 ?
Li1 Li4 Li5 117.7(3) 15_455 5_454 ?
Li1 Li4 Li5 51.7(2) 13 5_454 ?
Ge2 Li4 Li5 84.55(4) 1_554 5_454 ?
Ge2 Li4 Li5 171.2(3) . 5_454 ?
Li5 Li4 Li5 86.7(3) 5_455 5_454 ?
Ge1 Li5 Ge1 119.71(2) 9_656 9_655 ?
Ge1 Li5 Ge1 60.29(2) 9_656 1_556 ?
Ge1 Li5 Ge1 180.00(2) 9_655 1_556 ?
Ge1 Li5 Ge1 180.0 9_656 . ?
Ge1 Li5 Ge1 60.29(2) 9_655 . ?
Ge1 Li5 Ge1 119.71(2) 1_556 . ?
Ge1 Li5 Li1 108.64(9) 9_656 . ?
Ge1 Li5 Li1 108.64(9) 9_655 . ?
Ge1 Li5 Li1 71.36(9) 1_556 . ?
Ge1 Li5 Li1 71.36(9) . . ?
Ge1 Li5 Li1 108.64(9) 9_656 11 ?
Ge1 Li5 Li1 108.64(9) 9_655 11 ?
Ge1 Li5 Li1 71.36(9) 1_556 11 ?
Ge1 Li5 Li1 71.36(9) . 11 ?
Li1 Li5 Li1 100.9(4) . 11 ?
Ge1 Li5 Li1 71.36(9) 9_656 3_656 ?
Ge1 Li5 Li1 71.36(9) 9_655 3_656 ?
Ge1 Li5 Li1 108.64(9) 1_556 3_656 ?
Ge1 Li5 Li1 108.64(9) . 3_656 ?
Li1 Li5 Li1 79.1(4) . 3_656 ?
Li1 Li5 Li1 180.0(5) 11 3_656 ?
Ge1 Li5 Li1 71.36(9) 9_656 9_656 ?
Ge1 Li5 Li1 71.36(9) 9_655 9_656 ?
Ge1 Li5 Li1 108.64(9) 1_556 9_656 ?
Ge1 Li5 Li1 108.64(9) . 9_656 ?
Li1 Li5 Li1 180.000(1) . 9_656 ?
Li1 Li5 Li1 79.1(4) 11 9_656 ?
Li1 Li5 Li1 100.9(4) 3_656 9_656 ?
Ge1 Li5 Li4 53.60(10) 9_656 13_556 ?
Ge1 Li5 Li4 126.40(10) 9_655 13_556 ?
Ge1 Li5 Li4 53.60(10) 1_556 13_556 ?
Ge1 Li5 Li4 126.40(10) . 13_556 ?
Li1 Li5 Li4 55.87(15) . 13_556 ?
Li1 Li5 Li4 124.13(15) 11 13_556 ?
Li1 Li5 Li4 55.87(15) 3_656 13_556 ?
Li1 Li5 Li4 124.13(15) 9_656 13_556 ?
Ge1 Li5 Li4 126.40(10) 9_656 5_545 ?
Ge1 Li5 Li4 53.60(10) 9_655 5_545 ?
Ge1 Li5 Li4 126.40(10) 1_556 5_545 ?
Ge1 Li5 Li4 53.60(10) . 5_545 ?
Li1 Li5 Li4 124.13(15) . 5_545 ?
Li1 Li5 Li4 55.87(15) 11 5_545 ?
Li1 Li5 Li4 124.13(15) 3_656 5_545 ?
Li1 Li5 Li4 55.87(15) 9_656 5_545 ?
Li4 Li5 Li4 180.0 13_556 5_545 ?
Ge1 Li5 Li4 126.40(10) 9_656 13 ?
Ge1 Li5 Li4 53.60(10) 9_655 13 ?
Ge1 Li5 Li4 126.40(10) 1_556 13 ?
Ge1 Li5 Li4 53.60(10) . 13 ?
Li1 Li5 Li4 55.87(15) . 13 ?
Li1 Li5 Li4 124.13(15) 11 13 ?
Li1 Li5 Li4 55.87(15) 3_656 13 ?
Li1 Li5 Li4 124.13(15) 9_656 13 ?
Li4 Li5 Li4 86.7(3) 13_556 13 ?
Li4 Li5 Li4 93.3(3) 5_545 13 ?
Ge1 Li5 Li4 53.60(10) 9_656 5_546 ?
Ge1 Li5 Li4 126.40(10) 9_655 5_546 ?
Ge1 Li5 Li4 53.60(10) 1_556 5_546 ?
Ge1 Li5 Li4 126.40(10) . 5_546 ?
Li1 Li5 Li4 124.13(15) . 5_546 ?
Li1 Li5 Li4 55.87(15) 11 5_546 ?
Li1 Li5 Li4 124.13(15) 3_656 5_546 ?
Li1 Li5 Li4 55.87(15) 9_656 5_546 ?
Li4 Li5 Li4 93.3(3) 13_556 5_546 ?
Li4 Li5 Li4 86.7(3) 5_545 5_546 ?
Li4 Li5 Li4 180.0(3) 13 5_546 ?

loop_
_geom_bond_atom_site_label_1
_geom_bond_atom_site_label_2
_geom_bond_distance
_geom_bond_site_symmetry_2
_geom_bond_publ_flag
Ge1 Li5 2.5959(3) . ?
Ge1 Li5 2.5959(3) 1_554 ?
Ge1 Ge1 2.6073(11) 9_655 ?
Ge1 Li2 2.705(11) 11 ?
Ge1 Li2 2.705(11) . ?
Ge1 Li4 2.713(9) 13 ?
Ge1 Li4 2.713(9) 5_545 ?
Ge1 Li3 2.997(10) . ?
Ge1 Li3 2.997(10) 1_554 ?
Ge1 Li1 3.086(7) . ?
Ge1 Li1 3.086(7) 11_554 ?
Ge1 Li1 3.086(7) 1_554 ?
Ge2 Li1 2.672(10) 13_556 ?
Ge2 Li1 2.672(10) 15_455 ?
Ge2 Li2 2.676(6) . ?
Ge2 Li2 2.676(6) 3 ?
Ge2 Li2 2.676(6) 1_556 ?
Ge2 Li2 2.676(6) 3_556 ?
Ge2 Li3 2.780(7) 9_556 ?
Ge2 Li3 2.780(7) . ?
Ge2 Li4 2.844(7) 1_556 ?
Ge2 Li4 2.844(7) . ?
Ge2 Li1 2.922(11) 3_556 ?
Ge2 Li1 2.922(11) . ?
Li1 Li3 2.607(14) . ?
Li1 Ge2 2.672(10) 13_556 ?
Li1 Li1 2.69(2) 13_556 ?
Li1 Li5 2.693(11) . ?
Li1 Li2 2.751(9) . ?
Li1 Li2 2.751(9) 1_556 ?
Li1 Li4 2.840(7) 13_556 ?
Li1 Li4 2.840(7) 13 ?
Li1 Ge1 3.086(7) 1_556 ?
Li1 Li1 3.43(2) 3_656 ?
Li2 Li2 2.65(2) 3 ?
Li2 Ge2 2.676(6) 1_554 ?
Li2 Li4 2.699(14) . ?
Li2 Li1 2.751(9) 1_554 ?
Li2 Li3 2.903(7) 1_554 ?
Li2 Li3 2.903(7) . ?
Li2 Li4 3.330(11) 13 ?
Li2 Li2 3.49(2) 13 ?
Li2 Li1 3.497(12) 13_556 ?
Li3 Li1 2.607(14) 11 ?
Li3 Li3 2.65(3) 9_556 ?
Li3 Ge2 2.780(7) 9_556 ?
Li3 Li2 2.903(7) 11 ?
Li3 Li2 2.903(7) 1_556 ?
Li3 Li2 2.903(7) 11_556 ?
Li3 Ge1 2.997(10) 1_556 ?
Li3 Li5 3.289(15) . ?
Li4 Li2 2.699(14) 3 ?
Li4 Ge1 2.713(9) 13 ?
Li4 Ge1 2.713(9) 5_455 ?
Li4 Li1 2.840(7) 13_556 ?
Li4 Li1 2.840(7) 15_454 ?
Li4 Li1 2.840(7) 15_455 ?
Li4 Li1 2.840(7) 13 ?
Li4 Ge2 2.844(7) 1_554 ?
Li4 Li5 3.271(8) 5_455 ?
Li4 Li5 3.271(8) 5_454 ?
Li5 Ge1 2.5959(3) 9_656 ?
Li5 Ge1 2.5959(3) 9_655 ?
Li5 Ge1 2.5959(3) 1_556 ?
Li5 Li1 2.693(11) 11 ?
Li5 Li1 2.693(11) 3_656 ?
Li5 Li1 2.693(11) 9_656 ?
Li5 Li4 3.271(8) 13_556 ?
Li5 Li4 3.271(8) 5_545 ?
Li5 Li4 3.271(8) 13 ?
Li5 Li4 3.271(8) 5_546 ?
